data_7052365
loop_
_publ_author_name
'Christer B. Aaker\"oy'
'Nate Schultheiss'
'John Desper'
'Curtis Moore'

_publ_section_title
;
 Balancing intermolecular hydrogen-bond interactions for the directed
 assembly of binary 1 : 1 co-crystals
;
_journal_issue 10
_journal_name_full 'New Journal of Chemistry'
_journal_page_first 1452
_journal_paper_doi 10.1039/b608267j
_journal_volume 30
_journal_year 2006
_chemical_formula_moiety
;
(C13 H12 N4 O) (C9 H11 N O2)
;
_chemical_formula_sum 'C22 H23 N5 O3'
_chemical_formula_weight 405.45
_chemical_name_systematic
;
[1-(3-OMe-5-pyridyl)-2-(2-amino-4-methyl-6-pyrimidyl)-ethyne], 3-Me2N-PhCOOH
;
_space_group_IT_number 14
_symmetry_cell_setting monoclinic
_symmetry_space_group_name_Hall '-P 2ybc'
_symmetry_space_group_name_H-M 'P 1 21/c 1'
_atom_sites_solution_hydrogens geom
_atom_sites_solution_primary direct
_atom_sites_solution_secondary difmap
_audit_creation_method SHELXL-97
_cell_angle_alpha 90.00
_cell_angle_beta 102.453(11)
_cell_angle_gamma 90.00
_cell_formula_units_Z 4
_cell_length_a 10.5742(19)
_cell_length_b 14.599(3)
_cell_length_c 13.519(3)
_cell_measurement_reflns_used 1097
_cell_measurement_temperature 153(2)
_cell_measurement_theta_max 18.75
_cell_measurement_theta_min 2.40
_cell_volume 2037.9(7)
_computing_cell_refinement 'Bruker XSCANS'
_computing_data_collection 'Bruker XSCANS'
_computing_data_reduction 'Bruker SHELXTL'
_computing_molecular_graphics 'Bruker SHELXTL'
_computing_publication_material 'Bruker SHELXTL'
_computing_structure_refinement 'SHELXL-97 (Sheldrick, 1997)'
_computing_structure_solution 'SHELXS-97 (Sheldrick, 1990)'
_diffrn_ambient_temperature 153(2)
_diffrn_measured_fraction_theta_full 0.994
_diffrn_measured_fraction_theta_max 0.994
_diffrn_measurement_device_type 'CCD area detector'
_diffrn_measurement_method 'phi and omega scans'
_diffrn_radiation_monochromator graphite
_diffrn_radiation_source 'fine-focus sealed tube'
_diffrn_radiation_type MoK\a
_diffrn_radiation_wavelength 0.71073
_diffrn_reflns_av_R_equivalents 0.1870
_diffrn_reflns_av_sigmaI/netI 0.1380
_diffrn_reflns_limit_h_max 13
_diffrn_reflns_limit_h_min -13
_diffrn_reflns_limit_k_max 17
_diffrn_reflns_limit_k_min -18
_diffrn_reflns_limit_l_max 17
_diffrn_reflns_limit_l_min -17
_diffrn_reflns_number 44586
_diffrn_reflns_theta_full 27.22
_diffrn_reflns_theta_max 27.22
_diffrn_reflns_theta_min 2.42
_exptl_absorpt_coefficient_mu 0.091
_exptl_absorpt_correction_type none
_exptl_crystal_colour lustrous
_exptl_crystal_density_diffrn 1.322
_exptl_crystal_density_method 'not measured'
_exptl_crystal_description Block
_exptl_crystal_F_000 856
_exptl_crystal_size_max 0.18
_exptl_crystal_size_mid 0.19
_exptl_crystal_size_min 0.19
_refine_diff_density_max 0.268
_refine_diff_density_min -0.375
_refine_diff_density_rms 0.085
_refine_ls_extinction_method none
_refine_ls_goodness_of_fit_ref 1.019
_refine_ls_hydrogen_treatment mixed
_refine_ls_matrix_type full
_refine_ls_number_parameters 280
_refine_ls_number_reflns 4534
_refine_ls_number_restraints 0
_refine_ls_restrained_S_all 1.019
_refine_ls_R_factor_all 0.1809
_refine_ls_R_factor_gt 0.0773
_refine_ls_shift/su_max 0.000
_refine_ls_shift/su_mean 0.000
_refine_ls_structure_factor_coef Fsqd
_refine_ls_weighting_details 'calc w=1/[\s^2^(Fo^2^)+(0.1000P)^2^+0.0000P] where P=(Fo^2^+2Fc^2^)/3'
_refine_ls_weighting_scheme calc
_refine_ls_wR_factor_gt 0.1753
_refine_ls_wR_factor_ref 0.2304
_reflns_number_gt 2037
_reflns_number_total 4534
_reflns_threshold_expression >2sigma(I)
_cod_data_source_file b608267j.txt
_cod_data_source_block 3c
_cod_depositor_comments
;
The following automatic conversions were performed:
'_symmetry_cell_setting' value 'Monoclinic' changed to 'monoclinic'
according to '/home/saulius/struct/CIF-dictionaries/cif_core.dic'
dictionary named 'cif_core.dic' version 2.4.1 from 2010-06-29.

Automatic conversion script
Id: cif_fix_enum 1527 2010-12-29 10:47:43Z saulius 
;
_cod_original_sg_symbol_H-M P2(1)/c
_cod_database_code 7052365

loop_
_symmetry_equiv_pos_as_xyz
'x, y, z'
'-x, y+1/2, -z+1/2'
'-x, -y, -z'
'x, -y-1/2, z-1/2'

loop_
_atom_site_label
_atom_site_type_symbol
_atom_site_fract_x
_atom_site_fract_y
_atom_site_fract_z
_atom_site_U_iso_or_equiv
_atom_site_adp_type
_atom_site_occupancy
_atom_site_symmetry_multiplicity
_atom_site_calc_flag
_atom_site_refinement_flags
_atom_site_disorder_assembly
_atom_site_disorder_group
N11 N 0.2921(2) 0.69559(17) 0.64765(17) 0.0295(7) Uani 1 1 d . . .
C12 C 0.2330(3) 0.6937(2) 0.5481(2) 0.0293(8) Uani 1 1 d . . .
N12 N 0.2162(3) 0.61190(19) 0.5023(2) 0.0384(8) Uani 1 1 d . . .
H12A H 0.242(3) 0.559(2) 0.548(2) 0.046 Uiso 1 1 d . . .
H12B H 0.164(3) 0.610(2) 0.436(3) 0.046 Uiso 1 1 d . . .
N13 N 0.1904(2) 0.76792(17) 0.49159(18) 0.0300(7) Uani 1 1 d . . .
C14 C 0.2122(3) 0.8490(2) 0.5383(2) 0.0291(8) Uani 1 1 d . . .
C15 C 0.2752(3) 0.8567(2) 0.6393(2) 0.0290(8) Uani 1 1 d . . .
H15 H 0.2914 0.9137 0.6701 0.035 Uiso 1 1 calc R . .
C16 C 0.3129(3) 0.7773(2) 0.6924(2) 0.0283(8) Uani 1 1 d . . .
C17 C 0.1642(3) 0.9279(2) 0.4789(2) 0.0300(8) Uani 1 1 d . . .
C18 C 0.3758(3) 0.7776(2) 0.8027(2) 0.0384(9) Uani 1 1 d . . .
H18A H 0.4544 0.7425 0.8134 0.058 Uiso 1 1 calc R . .
H18B H 0.3181 0.7509 0.8406 0.058 Uiso 1 1 calc R . .
H18C H 0.3954 0.8394 0.8249 0.058 Uiso 1 1 calc R . .
N21 N -0.0386(2) 1.12485(18) 0.20490(18) 0.0342(7) Uani 1 1 d . . .
C22 C 0.0107(3) 1.0565(2) 0.2666(2) 0.0316(8) Uani 1 1 d . . .
H22 H 0.0038 0.9971 0.2411 0.038 Uiso 1 1 calc R . .
C23 C 0.0721(3) 1.0699(2) 0.3676(2) 0.0296(8) Uani 1 1 d . . .
C24 C 0.0836(3) 1.1588(2) 0.4055(2) 0.0291(8) Uani 1 1 d . . .
H24 H 0.1241 1.1701 0.4726 0.035 Uiso 1 1 calc R . .
C25 C 0.0338(3) 1.2296(2) 0.3415(2) 0.0291(7) Uani 1 1 d . . .
O25 O 0.0360(2) 1.31985(15) 0.36726(16) 0.0412(6) Uani 1 1 d . . .
C26 C -0.0272(3) 1.2089(2) 0.2419(2) 0.0316(8) Uani 1 1 d . . .
H26 H -0.0618 1.2568 0.1993 0.038 Uiso 1 1 calc R . .
C27 C 0.1224(3) 0.9933(2) 0.4292(2) 0.0314(8) Uani 1 1 d . . .
C28 C 0.0985(3) 1.3440(2) 0.4688(2) 0.0434(9) Uani 1 1 d . . .
H28A H 0.1903 1.3359 0.4776 0.065 Uiso 1 1 calc R . .
H28B H 0.0669 1.3055 0.5157 0.065 Uiso 1 1 calc R . .
H28C H 0.0801 1.4069 0.4812 0.065 Uiso 1 1 calc R . .
C31 C 0.3620(3) 0.3970(2) 0.8046(2) 0.0307(8) Uani 1 1 d . . .
C37 C 0.3297(3) 0.4712(2) 0.7288(2) 0.0324(8) Uani 1 1 d . . .
O31 O 0.3536(2) 0.55371(16) 0.76764(16) 0.0426(7) Uani 1 1 d . . .
H31 H 0.337(3) 0.603(2) 0.719(3) 0.051 Uiso 1 1 d . . .
O32 O 0.2858(2) 0.45727(15) 0.63879(16) 0.0469(7) Uani 1 1 d . . .
C32 C 0.3351(3) 0.3073(2) 0.7727(2) 0.0343(8) Uani 1 1 d . . .
H32 H 0.2960 0.2959 0.7054 0.041 Uiso 1 1 calc R . .
C33 C 0.3661(3) 0.2337(2) 0.8403(3) 0.0389(9) Uani 1 1 d . . .
N33 N 0.3374(4) 0.1451(2) 0.8093(2) 0.0677(10) Uani 1 1 d . . .
C34 C 0.4275(3) 0.2552(2) 0.9399(2) 0.0395(9) Uani 1 1 d . . .
H34 H 0.4516 0.2080 0.9865 0.047 Uiso 1 1 calc R . .
C35 C 0.4528(3) 0.3435(2) 0.9704(2) 0.0393(9) Uani 1 1 d . . .
H35 H 0.4933 0.3553 1.0373 0.047 Uiso 1 1 calc R . .
C36 C 0.4198(3) 0.4155(2) 0.9043(2) 0.0357(8) Uani 1 1 d . . .
H36 H 0.4362 0.4756 0.9263 0.043 Uiso 1 1 calc R . .
C38 C 0.2652(4) 0.1253(3) 0.7099(3) 0.0612(12) Uani 1 1 d . . .
H38A H 0.2138 0.0714 0.7118 0.092 Uiso 1 1 calc R . .
H38B H 0.3236 0.1152 0.6656 0.092 Uiso 1 1 calc R . .
H38C H 0.2095 0.1761 0.6854 0.092 Uiso 1 1 calc R . .
C39 C 0.3874(4) 0.0688(2) 0.8745(3) 0.0639(12) Uani 1 1 d . . .
H39A H 0.3454 0.0669 0.9307 0.096 Uiso 1 1 calc R . .
H39B H 0.4790 0.0761 0.8992 0.096 Uiso 1 1 calc R . .
H39C H 0.3710 0.0127 0.8369 0.096 Uiso 1 1 calc R . .

loop_
_atom_site_aniso_label
_atom_site_aniso_U_11
_atom_site_aniso_U_22
_atom_site_aniso_U_33
_atom_site_aniso_U_23
_atom_site_aniso_U_13
_atom_site_aniso_U_12
N11 0.0326(16) 0.0303(16) 0.0246(14) -0.0003(12) 0.0040(12) 0.0012(12)
C12 0.0318(18) 0.031(2) 0.0248(17) 0.0002(15) 0.0061(14) 0.0012(15)
N12 0.059(2) 0.0287(17) 0.0225(14) -0.0019(13) -0.0028(13) 0.0067(15)
N13 0.0382(17) 0.0236(16) 0.0276(14) 0.0037(12) 0.0057(12) 0.0026(13)
C14 0.0303(18) 0.0271(19) 0.0305(17) 0.0057(15) 0.0079(15) 0.0033(15)
C15 0.0322(19) 0.0260(18) 0.0282(17) -0.0021(14) 0.0052(14) -0.0007(15)
C16 0.0287(18) 0.0284(19) 0.0273(17) 0.0001(14) 0.0049(14) -0.0005(15)
C17 0.0366(19) 0.0294(19) 0.0233(16) -0.0004(15) 0.0046(14) 0.0010(16)
C18 0.053(2) 0.031(2) 0.0267(18) -0.0009(14) -0.0017(16) -0.0002(17)
N21 0.0412(17) 0.0321(16) 0.0277(14) 0.0043(13) 0.0036(12) 0.0031(14)
C22 0.0336(19) 0.0322(19) 0.0276(17) 0.0015(15) 0.0034(14) 0.0005(16)
C23 0.0305(18) 0.031(2) 0.0282(17) 0.0041(14) 0.0074(14) -0.0029(15)
C24 0.0305(18) 0.034(2) 0.0219(16) 0.0019(14) 0.0033(14) -0.0032(15)
C25 0.0302(18) 0.0289(19) 0.0274(17) -0.0028(14) 0.0048(14) -0.0025(15)
O25 0.0557(15) 0.0275(13) 0.0370(13) -0.0037(11) 0.0026(11) -0.0043(12)
C26 0.0347(19) 0.031(2) 0.0267(17) 0.0061(14) 0.0020(14) 0.0006(16)
C27 0.035(2) 0.0323(19) 0.0272(16) 0.0016(16) 0.0082(15) 0.0016(16)
C28 0.053(2) 0.039(2) 0.035(2) -0.0136(16) 0.0000(17) -0.0038(18)
C31 0.0317(19) 0.0301(19) 0.0313(18) 0.0013(15) 0.0089(15) 0.0023(15)
C37 0.038(2) 0.0242(19) 0.0346(19) 0.0022(16) 0.0074(16) -0.0014(16)
O31 0.0664(18) 0.0276(14) 0.0290(13) 0.0041(11) -0.0002(12) -0.0007(13)
O32 0.0708(18) 0.0363(14) 0.0276(13) 0.0035(11) -0.0028(12) -0.0019(12)
C32 0.039(2) 0.032(2) 0.0299(17) -0.0001(16) 0.0036(15) 0.0011(16)
C33 0.048(2) 0.028(2) 0.041(2) 0.0023(16) 0.0120(18) 0.0090(17)
N33 0.104(3) 0.031(2) 0.059(2) -0.0011(17) -0.002(2) 0.0059(19)
C34 0.046(2) 0.037(2) 0.033(2) 0.0135(16) 0.0033(17) 0.0080(17)
C35 0.044(2) 0.038(2) 0.0330(19) 0.0034(16) 0.0013(16) 0.0042(17)
C36 0.040(2) 0.0290(19) 0.0347(18) 0.0035(15) 0.0007(16) -0.0009(16)
C38 0.086(3) 0.035(2) 0.061(3) -0.014(2) 0.014(2) -0.011(2)
C39 0.095(3) 0.029(2) 0.070(3) 0.006(2) 0.022(3) 0.009(2)

loop_
_atom_type_symbol
_atom_type_description
_atom_type_scat_dispersion_real
_atom_type_scat_dispersion_imag
_atom_type_scat_source
C C 0.0033 0.0016 'International Tables Vol C Tables 4.2.6.8 and 6.1.1.4'
H H 0.0000 0.0000 'International Tables Vol C Tables 4.2.6.8 and 6.1.1.4'
N N 0.0061 0.0033 'International Tables Vol C Tables 4.2.6.8 and 6.1.1.4'
O O 0.0106 0.0060 'International Tables Vol C Tables 4.2.6.8 and 6.1.1.4'

loop_
_geom_angle_atom_site_label_1
_geom_angle_atom_site_label_2
_geom_angle_atom_site_label_3
_geom_angle
_geom_angle_site_symmetry_1
_geom_angle_site_symmetry_3
_geom_angle_publ_flag
C16 N11 C12 117.6(3) . . ?
N12 C12 N13 117.5(3) . . ?
N12 C12 N11 117.6(3) . . ?
N13 C12 N11 125.0(3) . . ?
C12 N12 H12A 114.6(18) . . ?
C12 N12 H12B 117(2) . . ?
H12A N12 H12B 126(3) . . ?
C14 N13 C12 116.2(2) . . ?
N13 C14 C15 122.2(3) . . ?
N13 C14 C17 116.3(3) . . ?
C15 C14 C17 121.5(3) . . ?
C16 C15 C14 117.9(3) . . ?
C16 C15 H15 121.0 . . ?
C14 C15 H15 121.0 . . ?
N11 C16 C15 121.0(3) . . ?
N11 C16 C18 116.7(3) . . ?
C15 C16 C18 122.3(3) . . ?
C27 C17 C14 179.0(3) . . ?
C16 C18 H18A 109.5 . . ?
C16 C18 H18B 109.5 . . ?
H18A C18 H18B 109.5 . . ?
C16 C18 H18C 109.5 . . ?
H18A C18 H18C 109.5 . . ?
H18B C18 H18C 109.5 . . ?
C26 N21 C22 117.8(3) . . ?
N21 C22 C23 123.0(3) . . ?
N21 C22 H22 118.5 . . ?
C23 C22 H22 118.5 . . ?
C24 C23 C22 118.5(3) . . ?
C24 C23 C27 121.6(3) . . ?
C22 C23 C27 119.8(3) . . ?
C25 C24 C23 118.5(3) . . ?
C25 C24 H24 120.7 . . ?
C23 C24 H24 120.7 . . ?
O25 C25 C24 125.6(3) . . ?
O25 C25 C26 115.8(3) . . ?
C24 C25 C26 118.5(3) . . ?
C25 O25 C28 117.5(2) . . ?
N21 C26 C25 123.6(3) . . ?
N21 C26 H26 118.2 . . ?
C25 C26 H26 118.2 . . ?
C17 C27 C23 178.6(3) . . ?
O25 C28 H28A 109.5 . . ?
O25 C28 H28B 109.5 . . ?
H28A C28 H28B 109.5 . . ?
O25 C28 H28C 109.5 . . ?
H28A C28 H28C 109.5 . . ?
H28B C28 H28C 109.5 . . ?
C36 C31 C32 120.3(3) . . ?
C36 C31 C37 121.3(3) . . ?
C32 C31 C37 118.4(3) . . ?
O32 C37 O31 123.3(3) . . ?
O32 C37 C31 123.2(3) . . ?
O31 C37 C31 113.5(3) . . ?
C37 O31 H31 115.1(19) . . ?
C31 C32 C33 121.1(3) . . ?
C31 C32 H32 119.4 . . ?
C33 C32 H32 119.4 . . ?
N33 C33 C34 122.1(3) . . ?
N33 C33 C32 121.1(3) . . ?
C34 C33 C32 116.8(3) . . ?
C33 N33 C38 121.1(3) . . ?
C33 N33 C39 120.7(3) . . ?
C38 N33 C39 118.0(3) . . ?
C35 C34 C33 121.5(3) . . ?
C35 C34 H34 119.2 . . ?
C33 C34 H34 119.2 . . ?
C34 C35 C36 121.4(3) . . ?
C34 C35 H35 119.3 . . ?
C36 C35 H35 119.3 . . ?
C35 C36 C31 118.8(3) . . ?
C35 C36 H36 120.6 . . ?
C31 C36 H36 120.6 . . ?
N33 C38 H38A 109.5 . . ?
N33 C38 H38B 109.5 . . ?
H38A C38 H38B 109.5 . . ?
N33 C38 H38C 109.5 . . ?
H38A C38 H38C 109.5 . . ?
H38B C38 H38C 109.5 . . ?
N33 C39 H39A 109.5 . . ?
N33 C39 H39B 109.5 . . ?
H39A C39 H39B 109.5 . . ?
N33 C39 H39C 109.5 . . ?
H39A C39 H39C 109.5 . . ?
H39B C39 H39C 109.5 . . ?

loop_
_geom_bond_atom_site_label_1
_geom_bond_atom_site_label_2
_geom_bond_distance
_geom_bond_site_symmetry_2
_geom_bond_publ_flag
N11 C16 1.335(4) . ?
N11 C12 1.357(4) . ?
C12 N12 1.339(4) . ?
C12 N13 1.346(4) . ?
N12 H12A 0.99(3) . ?
N12 H12B 0.95(3) . ?
N13 C14 1.338(4) . ?
C14 C15 1.389(4) . ?
C14 C17 1.434(4) . ?
C15 C16 1.376(4) . ?
C15 H15 0.9300 . ?
C16 C18 1.496(4) . ?
C17 C27 1.196(4) . ?
C18 H18A 0.9600 . ?
C18 H18B 0.9600 . ?
C18 H18C 0.9600 . ?
N21 C26 1.321(4) . ?
N21 C22 1.333(4) . ?
C22 C23 1.393(4) . ?
C22 H22 0.9300 . ?
C23 C24 1.390(4) . ?
C23 C27 1.427(4) . ?
C24 C25 1.379(4) . ?
C24 H24 0.9300 . ?
C25 O25 1.361(4) . ?
C25 C26 1.395(4) . ?
O25 C28 1.434(4) . ?
C26 H26 0.9300 . ?
C28 H28A 0.9600 . ?
C28 H28B 0.9600 . ?
C28 H28C 0.9600 . ?
C31 C36 1.382(4) . ?
C31 C32 1.388(4) . ?
C31 C37 1.479(4) . ?
C37 O32 1.223(3) . ?
C37 O31 1.316(4) . ?
O31 H31 0.96(4) . ?
C32 C33 1.403(4) . ?
C32 H32 0.9300 . ?
C33 N33 1.374(4) . ?
C33 C34 1.398(5) . ?
N33 C38 1.424(5) . ?
N33 C39 1.449(4) . ?
C34 C35 1.362(4) . ?
C34 H34 0.9300 . ?
C35 C36 1.376(4) . ?
C35 H35 0.9300 . ?
C36 H36 0.9300 . ?
C38 H38A 0.9600 . ?
C38 H38B 0.9600 . ?
C38 H38C 0.9600 . ?
C39 H39A 0.9600 . ?
C39 H39B 0.9600 . ?
C39 H39C 0.9600 . ?

loop_
_geom_hbond_atom_site_label_D
_geom_hbond_atom_site_label_H
_geom_hbond_atom_site_label_A
_geom_hbond_distance_DH
_geom_hbond_distance_HA
_geom_hbond_distance_DA
_geom_hbond_angle_DHA
_geom_hbond_site_symmetry_A
O31 H31 N11 0.96(4) 1.67(4) 2.625(3) 170(3) .
N12 H12A O32 0.99(3) 1.92(3) 2.908(4) 177(3) .
N12 H12B N21 0.95(3) 2.09(3) 3.023(4) 171(3) 2_545

loop_
_geom_torsion_atom_site_label_1
_geom_torsion_atom_site_label_2
_geom_torsion_atom_site_label_3
_geom_torsion_atom_site_label_4
_geom_torsion
_geom_torsion_site_symmetry_1
_geom_torsion_site_symmetry_2
_geom_torsion_site_symmetry_3
_geom_torsion_site_symmetry_4
_geom_torsion_publ_flag
C16 N11 C12 N12 177.7(3) . . . . ?
C16 N11 C12 N13 -2.0(4) . . . . ?
N12 C12 N13 C14 -177.9(3) . . . . ?
N11 C12 N13 C14 1.8(4) . . . . ?
C12 N13 C14 C15 0.1(4) . . . . ?
C12 N13 C14 C17 -178.6(3) . . . . ?
N13 C14 C15 C16 -1.6(4) . . . . ?
C17 C14 C15 C16 177.0(3) . . . . ?
C12 N11 C16 C15 0.2(4) . . . . ?
C12 N11 C16 C18 178.8(3) . . . . ?
C14 C15 C16 N11 1.4(4) . . . . ?
C14 C15 C16 C18 -177.1(3) . . . . ?
C26 N21 C22 C23 0.5(4) . . . . ?
N21 C22 C23 C24 -0.7(5) . . . . ?
N21 C22 C23 C27 179.9(3) . . . . ?
C22 C23 C24 C25 0.0(4) . . . . ?
C27 C23 C24 C25 179.4(3) . . . . ?
C23 C24 C25 O25 179.2(3) . . . . ?
C23 C24 C25 C26 0.7(4) . . . . ?
C24 C25 O25 C28 1.8(4) . . . . ?
C26 C25 O25 C28 -179.7(3) . . . . ?
C22 N21 C26 C25 0.3(5) . . . . ?
O25 C25 C26 N21 -179.5(3) . . . . ?
C24 C25 C26 N21 -0.9(5) . . . . ?
C36 C31 C37 O32 175.4(3) . . . . ?
C32 C31 C37 O32 -3.3(5) . . . . ?
C36 C31 C37 O31 -4.1(4) . . . . ?
C32 C31 C37 O31 177.2(3) . . . . ?
C36 C31 C32 C33 -0.2(5) . . . . ?
C37 C31 C32 C33 178.5(3) . . . . ?
C31 C32 C33 N33 178.8(3) . . . . ?
C31 C32 C33 C34 -1.4(5) . . . . ?
C34 C33 N33 C38 174.6(4) . . . . ?
C32 C33 N33 C38 -5.6(6) . . . . ?
C34 C33 N33 C39 -9.7(6) . . . . ?
C32 C33 N33 C39 170.2(3) . . . . ?
N33 C33 C34 C35 -178.5(3) . . . . ?
C32 C33 C34 C35 1.7(5) . . . . ?
C33 C34 C35 C36 -0.4(5) . . . . ?
C34 C35 C36 C31 -1.2(5) . . . . ?
C32 C31 C36 C35 1.5(5) . . . . ?
C37 C31 C36 C35 -177.2(3) . . . . ?

loop_
_cod_related_entry_id
_cod_related_entry_database
_cod_related_entry_code
1 ChemSpider 21141711
